data_2014395
loop_
_publ_author_name
'Boechat, Nubia'
'Ferreira, Sabrina B.'
'Glidewell, Christopher'
'Low, John N.'
'Skakle, Janet M. S.'
'Wardell, Solange M. S. V.'

_publ_section_title
;
 2-Amino-5-trifluoromethyl-1,3,4-thiadiazole and a redetermination of
 2-amino-1,3,4-thiadiazole, both at 120K: chains of edge-fused
 <i>R</i>~2~^2^(8) and <i>R</i>~4~^4^(10) rings, and sheets of
 <i>R</i>~2~^2^(8) and <i>R</i>~6~^6^(20) rings
;
_journal_coeditor_code SK1892
_journal_issue 1
_journal_name_full 'Acta Crystallographica Section C'
_journal_page_first o42
_journal_page_last o44
_journal_paper_doi 10.1107/S0108270105040126
_journal_volume 62
_journal_year 2006
_chemical_formula_iupac 'C2 H3 N3 S'
_chemical_formula_moiety 'C2 H3 N3 S'
_chemical_formula_sum 'C2 H3 N3 S'
_chemical_formula_weight 101.13
_chemical_name_systematic
;
2-amino-1,3,4-thiadiazole
;
_space_group_IT_number 14
_symmetry_cell_setting monoclinic
_symmetry_space_group_name_Hall '-P 2yn'
_symmetry_space_group_name_H-M 'P 1 21/n 1'
_atom_sites_solution_hydrogens geom
_atom_sites_solution_primary direct
_atom_sites_solution_secondary difmap
_cell_angle_alpha 90.00
_cell_angle_beta 109.984(6)
_cell_angle_gamma 90.00
_cell_formula_units_Z 4
_cell_length_a 5.5718(5)
_cell_length_b 13.4573(17)
_cell_length_c 5.7875(5)
_cell_measurement_reflns_used 936
_cell_measurement_temperature 120(2)
_cell_measurement_theta_max 27.63
_cell_measurement_theta_min 3.03
_cell_volume 407.83(7)
_computing_cell_refinement 'DENZO (Otwinowski & Minor, 1997) and COLLECT'
_computing_data_collection 'COLLECT (Nonius, 1999)'
_computing_data_reduction 'DENZO and COLLECT'
_computing_molecular_graphics 'PLATON (Spek, 2003)'
_computing_publication_material 'SHELXL97 and PRPKAPPA (Ferguson, 1999)'
_computing_structure_refinement 'OSCAIL (McArdle, 2003) and SHELXL97 (Sheldrick, 1997)'
_computing_structure_solution 'WinGX (Farrugia, 1999) and SIR92 (Altomare <i>et al.</i>,  1993)'
_diffrn_ambient_temperature 120(2)
_diffrn_detector_area_resol_mean 9.091
_diffrn_measured_fraction_theta_full 0.995
_diffrn_measured_fraction_theta_max 0.985
_diffrn_measurement_device_type 'Nonius KappaCCD area-detector'
_diffrn_measurement_method '\f and \w'
_diffrn_radiation_monochromator graphite
_diffrn_radiation_source 'Bruker Nonius FR91 rotating anode'
_diffrn_radiation_type 'Mo K\a'
_diffrn_radiation_wavelength 0.71073
_diffrn_reflns_av_R_equivalents 0.0962
_diffrn_reflns_av_sigmaI/netI 0.0580
_diffrn_reflns_limit_h_max 7
_diffrn_reflns_limit_h_min -7
_diffrn_reflns_limit_k_max 17
_diffrn_reflns_limit_k_min -17
_diffrn_reflns_limit_l_max 7
_diffrn_reflns_limit_l_min -6
_diffrn_reflns_number 6842
_diffrn_reflns_theta_full 26.50
_diffrn_reflns_theta_max 27.63
_diffrn_reflns_theta_min 3.03
_diffrn_standards_decay_% 0
_exptl_absorpt_coefficient_mu 0.604
_exptl_absorpt_correction_T_max 0.988
_exptl_absorpt_correction_T_min 0.919
_exptl_absorpt_correction_type multi-scan
_exptl_absorpt_process_details '(SADABS; Sheldrick,  2003)'
_exptl_crystal_colour colourless
_exptl_crystal_density_diffrn 1.647
_exptl_crystal_density_method 'not measured'
_exptl_crystal_description needle
_exptl_crystal_F_000 208
_exptl_crystal_size_max 0.15
_exptl_crystal_size_mid 0.04
_exptl_crystal_size_min 0.02
_refine_diff_density_max 0.393
_refine_diff_density_min -0.375
_refine_ls_extinction_method none
_refine_ls_goodness_of_fit_ref 1.078
_refine_ls_hydrogen_treatment constr
_refine_ls_matrix_type full
_refine_ls_number_parameters 59
_refine_ls_number_reflns 936
_refine_ls_number_restraints 0
_refine_ls_restrained_S_all 1.078
_refine_ls_R_factor_all 0.0656
_refine_ls_R_factor_gt 0.0384
_refine_ls_shift/su_max 0.001
_refine_ls_shift/su_mean 0.000
_refine_ls_structure_factor_coef Fsqd
_refine_ls_weighting_details 'w = 1/[\s^2^(Fo^2^)+(0.056P)^2^] where P=(Fo^2^+2Fc^2^)/3'
_refine_ls_weighting_scheme calc
_refine_ls_wR_factor_gt 0.0935
_refine_ls_wR_factor_ref 0.1020
_reflns_number_gt 736
_reflns_number_total 936
_reflns_threshold_expression I>2\s(I)
_cod_data_source_file sk1892.cif
_cod_data_source_block I
_cod_original_sg_symbol_H-M 'P 21/n'
_cod_database_code 2014395
_cod_database_fobs_code 2014395

loop_
_symmetry_equiv_pos_as_xyz
'x, y, z'
'x+1/2, -y+1/2, z+1/2'
'-x, -y, -z'
'-x+1/2, y+1/2, -z+1/2'

loop_
_atom_site_label
_atom_site_fract_x
_atom_site_fract_y
_atom_site_fract_z
_atom_site_U_iso_or_equiv
_atom_site_adp_type
_atom_site_calc_flag
_atom_site_refinement_flags
_atom_site_occupancy
_atom_site_disorder_assembly
_atom_site_disorder_group
_atom_site_type_symbol
S1 -0.09495(9) 0.66383(5) 0.20459(8) 0.0231(2) Uani d . 1 . . S
N2 0.3077(3) 0.55639(16) 0.1828(3) 0.0265(5) Uani d . 1 . . N
N3 0.2533(3) 0.57916(15) 0.5659(3) 0.0207(4) Uani d . 1 . . N
N4 0.0865(3) 0.62459(16) 0.6651(3) 0.0225(5) Uani d . 1 . . N
C2 0.1817(3) 0.59265(18) 0.3254(3) 0.0192(5) Uani d . 1 . . C
C5 -0.0989(4) 0.67071(19) 0.5026(4) 0.0231(5) Uani d . 1 . . C
H21 0.4382 0.5178 0.2485 0.032 Uiso d R 1 . . H
H22 0.2423 0.5705 0.0231 0.032 Uiso d R 1 . . H
H5 -0.229(4) 0.709(2) 0.531(4) 0.033(6) Uiso d . 1 . . H

loop_
_atom_site_aniso_label
_atom_site_aniso_U_11
_atom_site_aniso_U_22
_atom_site_aniso_U_33
_atom_site_aniso_U_12
_atom_site_aniso_U_13
_atom_site_aniso_U_23
S1 0.0227(3) 0.0278(4) 0.0179(3) 0.0044(2) 0.0057(2) 0.0033(2)
N2 0.0253(8) 0.0391(15) 0.0153(8) 0.0089(8) 0.0073(6) 0.0045(8)
N3 0.0229(8) 0.0224(13) 0.0171(7) 0.0007(7) 0.0072(6) -0.0006(7)
N4 0.0262(9) 0.0229(13) 0.0201(8) -0.0012(8) 0.0099(7) -0.0023(7)
C2 0.0204(9) 0.0181(13) 0.0181(9) -0.0012(8) 0.0053(7) 0.0020(8)
C5 0.0253(10) 0.0239(15) 0.0219(10) 0.0005(9) 0.0104(8) -0.0006(9)

loop_
_atom_type_symbol
_atom_type_description
_atom_type_scat_dispersion_real
_atom_type_scat_dispersion_imag
_atom_type_scat_source
C C 0.0033 0.0016 'International Tables Vol C Tables 4.2.6.8 and 6.1.1.4'
H H 0.0000 0.0000 'International Tables Vol C Tables 4.2.6.8 and 6.1.1.4'
N N 0.0061 0.0033 'International Tables Vol C Tables 4.2.6.8 and 6.1.1.4'
S S 0.1246 0.1234 'International Tables Vol C Tables 4.2.6.8 and 6.1.1.4'

loop_
_geom_angle_atom_site_label_1
_geom_angle_atom_site_label_2
_geom_angle_atom_site_label_3
_geom_angle
_geom_angle_publ_flag
C5 S1 C2 86.59(10) no
N3 C2 N2 124.25(19) no
N3 C2 S1 113.86(15) no
N2 C2 S1 121.89(14) no
C2 N2 H21 118.9 no
C2 N2 H22 116.4 no
H21 N2 H22 124.5 no
C2 N3 N4 111.73(16) no
C5 N4 N3 113.04(16) no
N4 C5 S1 114.78(16) no
N4 C5 H5 127.2(13) no
S1 C5 H5 118.0(14) no

loop_
_geom_bond_atom_site_label_1
_geom_bond_atom_site_label_2
_geom_bond_site_symmetry_2
_geom_bond_distance
_geom_bond_publ_flag
S1 C5 . 1.735(2) no
S1 C2 . 1.745(2) no
C2 N3 . 1.323(2) no
C2 N2 . 1.345(3) no
N2 H21 . 0.87 no
N2 H22 . 0.89 no
N3 N4 . 1.390(2) no
N4 C5 . 1.293(3) no
C5 H5 . 0.95(3) no

loop_
_geom_hbond_atom_site_label_D
_geom_hbond_atom_site_label_H
_geom_hbond_atom_site_label_A
_geom_hbond_site_symmetry_A
_geom_hbond_distance_DH
_geom_hbond_distance_HA
_geom_hbond_distance_DA
_geom_hbond_angle_DHA
_geom_hbond_publ_flag
N2 H21 N3 3_666 0.87 2.13 2.999(3) 175 y
N2 H22 N4 1_554 0.89 2.08 2.969(2) 172 y

loop_
_geom_torsion_atom_site_label_1
_geom_torsion_atom_site_label_2
_geom_torsion_atom_site_label_3
_geom_torsion_atom_site_label_4
_geom_torsion
_geom_torsion_publ_flag
C5 S1 C2 N3 -0.45(18) no
C5 S1 C2 N2 -180.0(2) no
N2 C2 N3 N4 -179.7(2) no
S1 C2 N3 N4 0.8(2) no
C2 N3 N4 C5 -0.8(3) no
N3 N4 C5 S1 0.4(3) no
C2 S1 C5 N4 0.00(19) no

loop_
_cod_related_entry_id
_cod_related_entry_database
_cod_related_entry_code
1 ChemSpider 18755
